data_7229065
loop_
_publ_author_name
'Forsyth, Craig M.'
'Deacon, Glen B.'
'Junk, Peter Courtney'
'Greenhill, Neil B.'

_publ_section_title
;
 Recurrent supramolecular scenarios within complex 3-D hydrogen bond
 networks derived from organic ammonium salts of
 (4-amino-1-hydroxybutylidine)-1,1-bisphosphonic acid.
;
_journal_name_full CrystEngComm
_journal_paper_doi 10.1039/C7CE01034F
_journal_year 2017
_chemical_formula_moiety 'C4 H11 N O7 P2, 2(C8 H12 N), 2(H2 O)'
_chemical_formula_sum 'C20 H39 N3 O9 P2'
_chemical_formula_weight 527.48
_space_group_crystal_system triclinic
_space_group_IT_number 2
_space_group_name_Hall '-P 1'
_space_group_name_H-M_alt 'P -1'
_symmetry_space_group_name_Hall '-P 1'
_symmetry_space_group_name_H-M 'P -1'
_atom_sites_solution_hydrogens mixed
_audit_creation_method SHELXL-2014/7
_audit_update_record
;
2017-06-02 deposited with the CCDC.
2017-09-05 downloaded from the CCDC.
;
_cell_angle_alpha 77.382(3)
_cell_angle_beta 85.424(3)
_cell_angle_gamma 90.021(3)
_cell_formula_units_Z 4
_cell_length_a 8.5015(3)
_cell_length_b 11.7989(4)
_cell_length_c 25.7287(10)
_cell_measurement_reflns_used 9884
_cell_measurement_temperature 123(2)
_cell_measurement_theta_max 66.4960
_cell_measurement_theta_min 5.2960
_cell_volume 2510.02(16)
_computing_cell_refinement 'CrysAlisPro 1.171.38.43d (Rigaku OD, 2015)'
_computing_data_collection 'CrysAlisPro 1.171.38.43d (Rigaku OD, 2015)'
_computing_data_reduction 'CrysAlisPro 1.171.38.43d (Rigaku OD, 2015)'
_computing_structure_refinement 'SHELXL-2014/7 (Sheldrick, 2015)'
_computing_structure_solution 'SHELXS-97 (sheldrick, 2015)'
_diffrn_ambient_temperature 123(2)
_diffrn_detector_area_resol_mean 10.3389
_diffrn_measured_fraction_theta_full 0.992
_diffrn_measured_fraction_theta_max 0.992
_diffrn_measurement_device_type 'OXFORD Gemini Ultra CCD'
_diffrn_measurement_method '\w scans'
_diffrn_radiation_type CuK\a
_diffrn_radiation_wavelength 1.54184
_diffrn_reflns_av_R_equivalents 0.1179
_diffrn_reflns_av_unetI/netI 0.0394
_diffrn_reflns_Laue_measured_fraction_full 0.992
_diffrn_reflns_Laue_measured_fraction_max 0.992
_diffrn_reflns_limit_h_max 10
_diffrn_reflns_limit_h_min -10
_diffrn_reflns_limit_k_max 13
_diffrn_reflns_limit_k_min -13
_diffrn_reflns_limit_l_max 30
_diffrn_reflns_limit_l_min -30
_diffrn_reflns_number 20488
_diffrn_reflns_point_group_measured_fraction_full 0.992
_diffrn_reflns_point_group_measured_fraction_max 0.992
_diffrn_reflns_theta_full 66.699
_diffrn_reflns_theta_max 66.699
_diffrn_reflns_theta_min 3.533
_diffrn_source 'fine focus sealed tube'
_exptl_absorpt_coefficient_mu 2.046
_exptl_absorpt_correction_T_max 1.00000
_exptl_absorpt_correction_T_min 0.79945
_exptl_absorpt_correction_type multi-scan
_exptl_absorpt_process_details
;
CrysAlisPro 1.171.38.43d (Rigaku Oxford Diffraction, 2015)
Empirical absorption correction using spherical harmonics,
 implemented in SCALE3 ABSPACK scaling algorithm.
;
_exptl_crystal_colour colourless
_exptl_crystal_density_diffrn 1.396
_exptl_crystal_density_meas ?
_exptl_crystal_description plate
_exptl_crystal_F_000 1128
_exptl_crystal_size_max 0.20
_exptl_crystal_size_mid 0.15
_exptl_crystal_size_min 0.03
_refine_diff_density_max 0.726
_refine_diff_density_min -0.615
_refine_diff_density_rms 0.110
_refine_ls_extinction_method none
_refine_ls_goodness_of_fit_ref 1.114
_refine_ls_hydrogen_treatment mixed
_refine_ls_matrix_type full
_refine_ls_number_parameters 706
_refine_ls_number_reflns 20488
_refine_ls_number_restraints 34
_refine_ls_restrained_S_all 1.113
_refine_ls_R_factor_all 0.0826
_refine_ls_R_factor_gt 0.0709
_refine_ls_shift/su_max 0.000
_refine_ls_shift/su_mean 0.000
_refine_ls_structure_factor_coef Fsqd
_refine_ls_weighting_details 'w=1/[\s^2^(Fo^2^)+(0.1628P)^2^] where P=(Fo^2^+2Fc^2^)/3'
_refine_ls_weighting_scheme calc
_refine_ls_wR_factor_gt 0.2160
_refine_ls_wR_factor_ref 0.2259
_reflns_Friedel_coverage 0.000
_reflns_number_gt 16187
_reflns_number_total 20488
_reflns_threshold_expression 'I > 2\s(I)'
_cod_data_source_file c7ce01034f2.cif
_cod_data_source_block shelx_CCDC7
_cod_depositor_comments
;
The following automatic conversions were performed:

'_exptl_crystal_density_meas' value 'not measured' was changed to '?'
- the value is perceived as not measured.

Automatic conversion script
Id: cif_fix_values 4973 2017-02-22 13:04:09Z antanas 
;
_cod_database_code 7229065
_shelx_shelxl_version_number 2014/7
_shelx_space_group_comment
;
The symmetry employed for this shelxl refinement is uniquely defined
by the following loop, which should always be used as a source of
symmetry information in preference to the above space-group names.
They are only intended as comments.
;

loop_
_space_group_symop_operation_xyz
'x, y, z'
'-x, -y, -z'

loop_
_atom_site_label
_atom_site_type_symbol
_atom_site_fract_x
_atom_site_fract_y
_atom_site_fract_z
_atom_site_U_iso_or_equiv
_atom_site_adp_type
_atom_site_occupancy
_atom_site_site_symmetry_order
_atom_site_calc_flag
_atom_site_refinement_flags_posn
_atom_site_refinement_flags_adp
P1 P 0.39804(16) 0.09725(11) 0.18667(5) 0.0110(3) Uani 1 1 d . .
P2 P 0.73523(15) 0.06823(10) 0.13971(5) 0.0107(3) Uani 1 1 d . .
P3 P 1.01259(16) 0.59702(10) 0.18687(5) 0.0111(3) Uani 1 1 d . .
P4 P 0.69732(15) 0.56757(10) 0.14019(5) 0.0105(3) Uani 1 1 d . .
O1 O 0.4781(4) 0.0452(3) 0.24006(13) 0.0148(7) Uani 1 1 d D .
H1C H 0.559(6) 0.007(5) 0.234(3) 0.022 Uiso 1 1 d D U
O2 O 0.2822(5) 0.1860(3) 0.19826(13) 0.0152(8) Uani 1 1 d . .
O3 O 0.3309(4) 0.0015(3) 0.16401(13) 0.0145(7) Uani 1 1 d . .
O4 O 0.7522(4) 0.0094(3) 0.19817(13) 0.0154(8) Uani 1 1 d . .
O5 O 0.8772(4) 0.1476(3) 0.11641(14) 0.0158(8) Uani 1 1 d . .
O6 O 0.7020(4) -0.0184(3) 0.10562(13) 0.0137(7) Uani 1 1 d . .
O7 O 0.6122(5) 0.2611(3) 0.16450(13) 0.0137(7) Uani 1 1 d D .
H7C H 0.651(8) 0.315(5) 0.139(2) 0.021 Uiso 1 1 d D U
O8 O 0.9071(5) 0.5458(3) 0.24039(13) 0.0157(8) Uani 1 1 d D .
H8C H 0.809(4) 0.537(6) 0.236(3) 0.024 Uiso 1 1 d D U
O9 O 1.1246(5) 0.6855(3) 0.19809(14) 0.0159(8) Uani 1 1 d . .
O10 O 1.0916(4) 0.5011(3) 0.16435(13) 0.0136(7) Uani 1 1 d . .
O11 O 0.6543(4) 0.5079(3) 0.19840(14) 0.0166(8) Uani 1 1 d . .
O12 O 0.5663(4) 0.6477(3) 0.11726(14) 0.0152(8) Uani 1 1 d . .
O13 O 0.7459(4) 0.4815(3) 0.10557(13) 0.0141(7) Uani 1 1 d . .
O14 O 0.8091(5) 0.7606(3) 0.16471(14) 0.0144(7) Uani 1 1 d D .
H14C H 0.779(8) 0.813(5) 0.140(2) 0.022 Uiso 1 1 d D U
O15 O 0.1621(5) 0.0882(3) 0.07491(14) 0.0180(8) Uani 1 1 d D .
H15C H 0.068(4) 0.099(6) 0.089(2) 0.027 Uiso 1 1 d D U
H15D H 0.211(7) 0.054(6) 0.1021(19) 0.027 Uiso 1 1 d D U
O16 O 0.9615(5) 0.3633(3) 0.05601(16) 0.0215(8) Uani 1 1 d D .
H16C H 0.922(9) 0.413(4) 0.076(2) 0.032 Uiso 1 1 d D U
H16D H 0.929(9) 0.295(3) 0.077(3) 0.032 Uiso 1 1 d D U
O17 O 0.5125(5) 0.8625(4) 0.05625(16) 0.0205(8) Uani 1 1 d D .
H17C H 0.526(10) 0.792(4) 0.066(3) 0.031 Uiso 1 1 d D U
H17D H 0.548(9) 0.897(5) 0.077(3) 0.031 Uiso 1 1 d D U
O18 O 0.3018(5) 0.5874(3) 0.07531(14) 0.0175(8) Uani 1 1 d D .
H18C H 0.387(5) 0.613(6) 0.086(2) 0.026 Uiso 1 1 d D U
H18D H 0.251(7) 0.559(6) 0.1049(17) 0.026 Uiso 1 1 d D U
N1 N 0.2541(6) 0.4402(4) 0.00641(16) 0.0128(9) Uani 1 1 d D .
H1N H 0.285(8) 0.500(4) 0.020(2) 0.019 Uiso 1 1 d D U
H2N H 0.239(8) 0.467(6) -0.0285(13) 0.019 Uiso 1 1 d D U
H3N H 0.159(5) 0.412(5) 0.022(2) 0.019 Uiso 1 1 d D U
N2 N 1.2420(6) 0.9397(4) 0.00659(16) 0.0139(9) Uani 1 1 d D .
H4N H 1.217(8) 0.997(4) 0.025(2) 0.021 Uiso 1 1 d D U
H5N H 1.332(5) 0.915(6) 0.022(2) 0.021 Uiso 1 1 d D U
H6N H 1.253(8) 0.972(5) -0.0290(13) 0.021 Uiso 1 1 d D U
N3 N 0.0339(5) -0.0986(4) 0.21498(17) 0.0142(9) Uani 1 1 d D .
H7N H 0.115(6) -0.052(5) 0.196(2) 0.021 Uiso 1 1 d D U
H8N H 0.021(8) -0.159(4) 0.199(2) 0.021 Uiso 1 1 d D U
H9N H -0.049(6) -0.050(5) 0.209(2) 0.021 Uiso 1 1 d D U
N4 N 0.9788(6) 0.2682(4) 0.19160(17) 0.0146(9) Uani 1 1 d D .
H10N H 0.995(8) 0.343(3) 0.174(2) 0.022 Uiso 1 1 d D U
H11N H 0.936(8) 0.217(5) 0.174(2) 0.022 Uiso 1 1 d D U
H12N H 1.075(5) 0.236(6) 0.196(3) 0.022 Uiso 1 1 d D U
N5 N 0.3633(5) 0.4013(4) 0.21588(17) 0.0134(9) Uani 1 1 d D .
H13N H 0.285(6) 0.439(5) 0.197(2) 0.020 Uiso 1 1 d D U
H14N H 0.375(8) 0.336(4) 0.203(2) 0.020 Uiso 1 1 d D U
H15N H 0.458(5) 0.440(5) 0.210(2) 0.020 Uiso 1 1 d D U
N6 N 0.4301(6) 0.7688(4) 0.19246(17) 0.0151(9) Uani 1 1 d D .
H16N H 0.415(9) 0.843(3) 0.175(2) 0.023 Uiso 1 1 d D U
H17N H 0.492(7) 0.731(5) 0.171(2) 0.023 Uiso 1 1 d D U
H18N H 0.334(5) 0.734(6) 0.196(3) 0.023 Uiso 1 1 d D U
C1 C 0.5642(6) 0.1677(4) 0.14038(19) 0.0116(10) Uani 1 1 d . .
C2 C 0.5204(6) 0.2120(4) 0.08330(19) 0.0129(10) Uani 1 1 d . .
H2A H 0.4777 0.1460 0.0705 0.016 Uiso 1 1 calc R U
H2B H 0.6179 0.2402 0.0604 0.016 Uiso 1 1 calc R U
C3 C 0.3998(7) 0.3097(5) 0.0758(2) 0.0134(10) Uani 1 1 d . .
H3A H 0.2996 0.2824 0.0972 0.016 Uiso 1 1 calc R U
H3B H 0.4404 0.3772 0.0881 0.016 Uiso 1 1 calc R U
C4 C 0.3716(7) 0.3449(4) 0.01704(19) 0.0157(10) Uani 1 1 d . .
H4A H 0.4727 0.3713 -0.0040 0.019 Uiso 1 1 calc R U
H4B H 0.3327 0.2765 0.0051 0.019 Uiso 1 1 calc R U
C5 C 0.8677(6) 0.6672(4) 0.14068(19) 0.0118(10) Uani 1 1 d . .
C6 C 0.9395(6) 0.7116(4) 0.08358(19) 0.0136(10) Uani 1 1 d . .
H6A H 0.8531 0.7394 0.0607 0.016 Uiso 1 1 calc R U
H6B H 0.9886 0.6454 0.0709 0.016 Uiso 1 1 calc R U
C7 C 1.0639(7) 0.8097(5) 0.0756(2) 0.0148(11) Uani 1 1 d . .
H7A H 1.0175 0.8772 0.0879 0.018 Uiso 1 1 calc R U
H7B H 1.1542 0.7827 0.0969 0.018 Uiso 1 1 calc R U
C8 C 1.1196(7) 0.8446(4) 0.0175(2) 0.0161(11) Uani 1 1 d . .
H8A H 1.1641 0.7762 0.0055 0.019 Uiso 1 1 calc R U
H8B H 1.0284 0.8709 -0.0034 0.019 Uiso 1 1 calc R U
C9 C 0.0616(7) -0.1387(5) 0.2721(2) 0.0166(11) Uani 1 1 d . .
H9A H 0.0771 -0.0704 0.2878 0.020 Uiso 1 1 calc R U
H9B H 0.1592 -0.1846 0.2751 0.020 Uiso 1 1 calc R U
C10 C -0.0752(7) -0.2124(5) 0.3031(2) 0.0213(12) Uani 1 1 d . .
H10A H -0.1661 -0.1624 0.3082 0.026 Uiso 1 1 calc R U
H10B H -0.1082 -0.2695 0.2829 0.026 Uiso 1 1 calc R U
C11 C -0.0257(8) -0.2754(6) 0.3570(3) 0.0225(14) Uani 1 1 d . .
C12 C 0.0300(10) -0.3882(6) 0.3640(3) 0.0321(17) Uani 1 1 d . .
H12 H 0.0292 -0.4281 0.3357 0.038 Uiso 1 1 calc R U
C13 C 0.0859(12) -0.4419(8) 0.4115(4) 0.043(2) Uani 1 1 d . .
H13 H 0.1215 -0.5195 0.4160 0.051 Uiso 1 1 calc R U
C14 C 0.0913(11) -0.3853(9) 0.4528(3) 0.044(2) Uani 1 1 d . .
H14 H 0.1337 -0.4226 0.4851 0.053 Uiso 1 1 calc R U
C15 C 0.0350(10) -0.2749(7) 0.4470(3) 0.0382(17) Uani 1 1 d . .
H15 H 0.0354 -0.2364 0.4758 0.046 Uiso 1 1 calc R U
C16 C -0.0224(8) -0.2190(6) 0.3994(3) 0.0269(14) Uani 1 1 d . .
H16 H -0.0597 -0.1420 0.3955 0.032 Uiso 1 1 calc R U
C17 C 0.8897(7) 0.2652(5) 0.24479(19) 0.0168(11) Uani 1 1 d . .
H17A H 0.7757 0.2745 0.2399 0.020 Uiso 1 1 calc R U
H17B H 0.9256 0.3311 0.2593 0.020 Uiso 1 1 calc R U
C18 C 0.9141(7) 0.1518(5) 0.2846(2) 0.0194(11) Uani 1 1 d . .
H18A H 0.8653 0.0869 0.2725 0.023 Uiso 1 1 calc R U
H18B H 1.0286 0.1373 0.2860 0.023 Uiso 1 1 calc R U
C19 C 0.8424(7) 0.1556(5) 0.3398(2) 0.0218(12) Uani 1 1 d . .
C20 C 0.7300(9) 0.0752(7) 0.3662(3) 0.0315(16) Uani 1 1 d . .
H20 H 0.6955 0.0170 0.3491 0.038 Uiso 1 1 calc R U
C21 C 0.6653(11) 0.0772(9) 0.4176(3) 0.046(2) Uani 1 1 d . .
H21 H 0.5876 0.0210 0.4352 0.055 Uiso 1 1 calc R U
C22 C 0.7151(10) 0.1614(9) 0.4426(3) 0.047(2) Uani 1 1 d . .
H22 H 0.6720 0.1634 0.4776 0.056 Uiso 1 1 calc R U
C23 C 0.8273(12) 0.2424(8) 0.4167(3) 0.045(2) Uani 1 1 d . .
H23 H 0.8619 0.3002 0.4340 0.054 Uiso 1 1 calc R U
C24 C 0.8905(10) 0.2406(7) 0.3655(3) 0.0344(18) Uani 1 1 d . .
H24 H 0.9671 0.2976 0.3479 0.041 Uiso 1 1 calc R U
C25 C 0.3058(7) 0.3602(5) 0.2731(2) 0.0194(11) Uani 1 1 d . .
H25A H 0.2064 0.3148 0.2756 0.023 Uiso 1 1 calc R U
H25B H 0.2832 0.4280 0.2891 0.023 Uiso 1 1 calc R U
C26 C 0.4278(7) 0.2847(5) 0.3040(2) 0.0224(12) Uani 1 1 d . .
H26A H 0.4709 0.2287 0.2832 0.027 Uiso 1 1 calc R U
H26B H 0.5161 0.3341 0.3097 0.027 Uiso 1 1 calc R U
C27 C 0.3519(8) 0.2196(6) 0.3574(3) 0.0235(14) Uani 1 1 d . .
C28 C 0.2962(9) 0.1064(6) 0.3629(3) 0.0296(15) Uani 1 1 d . .
H28 H 0.3079 0.0699 0.3333 0.036 Uiso 1 1 calc R U
C29 C 0.2233(11) 0.0463(7) 0.4116(3) 0.042(2) Uani 1 1 d . .
H29 H 0.1854 -0.0310 0.4151 0.050 Uiso 1 1 calc R U
C30 C 0.2059(10) 0.0983(8) 0.4546(3) 0.0405(19) Uani 1 1 d . .
H30 H 0.1563 0.0573 0.4877 0.049 Uiso 1 1 calc R U
C31 C 0.2617(9) 0.2117(7) 0.4491(3) 0.0371(17) Uani 1 1 d . .
H31 H 0.2489 0.2483 0.4786 0.044 Uiso 1 1 calc R U
C32 C 0.3354(9) 0.2711(7) 0.4011(3) 0.0297(16) Uani 1 1 d . .
H32 H 0.3751 0.3478 0.3980 0.036 Uiso 1 1 calc R U
C33 C 0.4923(7) 0.7654(5) 0.2453(2) 0.0174(11) Uani 1 1 d . .
H33A H 0.4472 0.8299 0.2603 0.021 Uiso 1 1 calc R U
H33B H 0.6084 0.7765 0.2404 0.021 Uiso 1 1 calc R U
C34 C 0.4511(7) 0.6507(5) 0.2841(2) 0.0183(11) Uani 1 1 d . .
H34A H 0.3358 0.6365 0.2861 0.022 Uiso 1 1 calc R U
H34B H 0.5041 0.5872 0.2704 0.022 Uiso 1 1 calc R U
C35 C 0.4999(8) 0.6485(6) 0.3397(2) 0.0236(13) Uani 1 1 d . .
C36 C 0.5924(10) 0.5593(7) 0.3651(3) 0.0395(18) Uani 1 1 d . .
H36 H 0.6334 0.5030 0.3466 0.047 Uiso 1 1 calc R U
C37 C 0.6242(15) 0.5529(10) 0.4174(4) 0.060(3) Uani 1 1 d . .
H37 H 0.6837 0.4898 0.4348 0.072 Uiso 1 1 calc R U
C38 C 0.5735(14) 0.6340(11) 0.4447(4) 0.061(3) Uani 1 1 d . .
H38 H 0.5973 0.6282 0.4806 0.073 Uiso 1 1 calc R U
C39 C 0.4865(13) 0.7251(11) 0.4192(4) 0.066(3) Uani 1 1 d . .
H39 H 0.4530 0.7840 0.4374 0.079 Uiso 1 1 calc R U
C40 C 0.4475(11) 0.7315(9) 0.3673(4) 0.043(2) Uani 1 1 d . .
H40 H 0.3844 0.7931 0.3506 0.052 Uiso 1 1 calc R U

loop_
_atom_site_aniso_label
_atom_site_aniso_U_11
_atom_site_aniso_U_22
_atom_site_aniso_U_33
_atom_site_aniso_U_23
_atom_site_aniso_U_13
_atom_site_aniso_U_12
P1 0.0072(7) 0.0104(6) 0.0155(6) -0.0029(4) -0.0010(5) 0.0008(5)
P2 0.0066(7) 0.0099(6) 0.0162(6) -0.0037(4) -0.0021(4) 0.0018(5)
P3 0.0079(7) 0.0099(6) 0.0157(6) -0.0028(4) -0.0018(5) 0.0015(5)
P4 0.0065(7) 0.0092(6) 0.0164(6) -0.0038(4) -0.0012(4) 0.0016(5)
O1 0.011(2) 0.0159(18) 0.0164(16) -0.0008(13) -0.0006(13) 0.0035(15)
O2 0.012(2) 0.0129(17) 0.0207(17) -0.0044(13) -0.0010(13) 0.0019(15)
O3 0.012(2) 0.0116(17) 0.0200(17) -0.0034(13) -0.0017(14) 0.0017(15)
O4 0.010(2) 0.0180(18) 0.0193(18) -0.0056(14) -0.0025(14) 0.0063(15)
O5 0.010(2) 0.0136(18) 0.0238(18) -0.0046(13) 0.0001(13) 0.0010(15)
O6 0.012(2) 0.0099(17) 0.0207(17) -0.0056(13) -0.0037(13) 0.0018(14)
O7 0.014(2) 0.0100(17) 0.0174(17) -0.0032(13) -0.0006(14) 0.0006(14)
O8 0.010(2) 0.0193(19) 0.0171(16) -0.0017(13) -0.0029(13) 0.0008(15)
O9 0.011(2) 0.0149(18) 0.0229(17) -0.0047(13) -0.0051(14) 0.0017(15)
O10 0.0070(19) 0.0116(17) 0.0222(17) -0.0040(13) -0.0011(14) 0.0024(14)
O11 0.009(2) 0.0222(19) 0.0201(18) -0.0070(14) -0.0024(14) -0.0027(15)
O12 0.008(2) 0.0136(18) 0.0246(18) -0.0050(13) -0.0039(13) 0.0028(14)
O13 0.011(2) 0.0134(18) 0.0189(17) -0.0058(13) 0.0001(13) 0.0010(14)
O14 0.013(2) 0.0117(17) 0.0184(17) -0.0037(13) -0.0002(14) 0.0034(15)
O15 0.012(2) 0.023(2) 0.0199(17) -0.0064(14) -0.0011(14) 0.0051(16)
O16 0.018(2) 0.0136(19) 0.031(2) -0.0045(15) 0.0059(16) 0.0013(17)
O17 0.020(2) 0.0141(19) 0.029(2) -0.0054(15) -0.0112(16) -0.0006(17)
O18 0.014(2) 0.0195(19) 0.0194(17) -0.0056(14) -0.0007(14) -0.0015(15)
N1 0.011(2) 0.011(2) 0.016(2) -0.0027(15) -0.0033(16) 0.0027(18)
N2 0.011(2) 0.015(2) 0.015(2) -0.0023(16) 0.0021(16) -0.0037(18)
N3 0.009(2) 0.012(2) 0.022(2) -0.0046(16) -0.0004(16) 0.0026(17)
N4 0.012(3) 0.012(2) 0.020(2) -0.0038(16) -0.0023(17) 0.0010(18)
N5 0.006(2) 0.012(2) 0.023(2) -0.0056(16) -0.0010(16) 0.0021(17)
N6 0.009(2) 0.014(2) 0.022(2) -0.0041(16) -0.0002(16) 0.0013(18)
C1 0.009(3) 0.008(2) 0.018(2) -0.0035(17) -0.0020(17) 0.0038(19)
C2 0.007(3) 0.012(2) 0.020(2) -0.0036(18) -0.0003(18) 0.002(2)
C3 0.011(3) 0.014(3) 0.015(2) -0.0029(18) -0.0003(19) 0.005(2)
C4 0.011(3) 0.016(3) 0.020(2) -0.0027(18) -0.0025(19) 0.005(2)
C5 0.010(3) 0.008(2) 0.018(2) -0.0029(17) -0.0018(18) 0.0000(19)
C6 0.011(3) 0.012(2) 0.018(2) -0.0024(18) -0.0029(19) 0.001(2)
C7 0.009(3) 0.014(3) 0.022(3) -0.0045(19) 0.0009(19) -0.001(2)
C8 0.015(3) 0.012(2) 0.020(2) -0.0030(18) -0.001(2) -0.002(2)
C9 0.011(3) 0.016(3) 0.024(3) -0.0056(19) -0.0030(19) 0.000(2)
C10 0.017(3) 0.023(3) 0.023(3) -0.004(2) -0.003(2) 0.000(2)
C11 0.019(3) 0.023(3) 0.023(3) -0.001(2) 0.000(2) -0.001(3)
C12 0.040(5) 0.025(4) 0.031(4) -0.005(3) -0.002(3) -0.005(3)
C13 0.047(6) 0.032(4) 0.042(4) 0.008(3) -0.009(4) 0.002(4)
C14 0.039(5) 0.058(5) 0.027(4) 0.008(3) -0.007(3) -0.010(4)
C15 0.041(4) 0.051(4) 0.021(3) -0.006(3) -0.002(3) -0.011(4)
C16 0.023(4) 0.032(3) 0.026(3) -0.007(2) -0.001(2) -0.001(3)
C17 0.011(3) 0.021(3) 0.020(2) -0.007(2) -0.0003(19) 0.001(2)
C18 0.020(3) 0.015(3) 0.024(3) -0.006(2) -0.005(2) 0.004(2)
C19 0.016(3) 0.025(3) 0.023(3) 0.000(2) -0.006(2) 0.005(2)
C20 0.024(4) 0.040(4) 0.027(3) 0.000(3) 0.000(3) 0.004(3)
C21 0.032(5) 0.066(6) 0.029(4) 0.010(4) 0.006(3) 0.003(4)
C22 0.035(5) 0.082(7) 0.023(4) -0.010(4) -0.001(3) 0.023(5)
C23 0.047(5) 0.062(5) 0.032(4) -0.021(4) -0.011(4) 0.015(4)
C24 0.038(5) 0.040(4) 0.027(3) -0.012(3) 0.000(3) 0.000(3)
C25 0.016(3) 0.020(3) 0.021(3) -0.004(2) -0.001(2) 0.000(2)
C26 0.017(3) 0.024(3) 0.027(3) -0.006(2) -0.005(2) 0.001(2)
C27 0.018(4) 0.028(3) 0.024(3) -0.003(3) -0.008(2) 0.006(3)
C28 0.027(4) 0.028(4) 0.034(4) -0.005(3) -0.005(3) 0.000(3)
C29 0.046(6) 0.034(4) 0.039(4) 0.009(3) -0.010(4) -0.006(4)
C30 0.028(4) 0.055(5) 0.030(4) 0.007(3) -0.002(3) -0.006(4)
C31 0.032(4) 0.054(5) 0.026(3) -0.009(3) -0.004(3) 0.001(3)
C32 0.027(4) 0.034(4) 0.030(4) -0.010(3) -0.003(3) 0.004(3)
C33 0.014(3) 0.016(3) 0.023(3) -0.0064(19) -0.003(2) 0.002(2)
C34 0.017(3) 0.014(3) 0.026(3) -0.007(2) -0.001(2) 0.001(2)
C35 0.020(3) 0.026(3) 0.024(3) -0.003(2) -0.001(2) -0.001(3)
C36 0.044(5) 0.034(4) 0.038(4) 0.003(3) -0.016(3) -0.001(3)
C37 0.072(7) 0.057(6) 0.046(5) 0.011(4) -0.031(5) -0.015(5)
C38 0.062(7) 0.099(8) 0.018(4) -0.002(4) -0.006(4) -0.039(6)
C39 0.063(7) 0.109(9) 0.036(5) -0.042(6) 0.008(5) -0.009(6)
C40 0.036(5) 0.061(5) 0.037(4) -0.022(4) -0.005(3) 0.013(4)

loop_
_atom_type_symbol
_atom_type_description
_atom_type_scat_dispersion_real
_atom_type_scat_dispersion_imag
_atom_type_scat_source
C C 0.0181 0.0091 'International Tables Vol C Tables 4.2.6.8 and 6.1.1.4'
H H 0.0000 0.0000 'International Tables Vol C Tables 4.2.6.8 and 6.1.1.4'
N N 0.0311 0.0180 'International Tables Vol C Tables 4.2.6.8 and 6.1.1.4'
O O 0.0492 0.0322 'International Tables Vol C Tables 4.2.6.8 and 6.1.1.4'
P P 0.2955 0.4335 'International Tables Vol C Tables 4.2.6.8 and 6.1.1.4'

loop_
_geom_angle_atom_site_label_1
_geom_angle_atom_site_label_2
_geom_angle_atom_site_label_3
_geom_angle
O2 P1 O3 115.4(2)
O2 P1 O1 107.7(2)
O3 P1 O1 110.8(2)
O2 P1 C1 110.5(2)
O3 P1 C1 108.3(2)
O1 P1 C1 103.6(2)
O6 P2 O5 112.4(2)
O6 P2 O4 112.6(2)
O5 P2 O4 111.1(2)
O6 P2 C1 109.1(2)
O5 P2 C1 105.1(2)
O4 P2 C1 106.0(2)
O9 P3 O10 114.4(2)
O9 P3 O8 107.8(2)
O10 P3 O8 111.1(2)
O9 P3 C5 110.9(2)
O10 P3 C5 108.6(2)
O8 P3 C5 103.4(2)
O11 P4 O13 112.5(2)
O11 P4 O12 111.6(2)
O13 P4 O12 112.4(2)
O11 P4 C5 106.0(2)
O13 P4 C5 109.3(2)
O12 P4 C5 104.7(2)
O7 C1 C2 112.2(4)
O7 C1 P1 103.2(3)
C2 C1 P1 113.6(4)
O7 C1 P2 107.2(3)
C2 C1 P2 109.0(3)
P1 C1 P2 111.4(2)
C1 C2 C3 115.5(4)
C4 C3 C2 108.8(4)
N1 C4 C3 112.0(4)
O14 C5 C6 112.1(4)
O14 C5 P3 103.0(3)
C6 C5 P3 113.2(4)
O14 C5 P4 107.5(3)
C6 C5 P4 109.2(3)
P3 C5 P4 111.5(2)
C5 C6 C7 115.9(4)
C8 C7 C6 109.1(4)
N2 C8 C7 112.2(4)
N3 C9 C10 111.6(4)
C11 C10 C9 109.6(5)
C12 C11 C16 118.4(6)
C12 C11 C10 120.4(6)
C16 C11 C10 121.0(6)
C13 C12 C11 120.3(7)
C12 C13 C14 121.1(8)
C15 C14 C13 119.6(8)
C14 C15 C16 120.3(7)
C15 C16 C11 120.4(7)
N4 C17 C18 111.7(4)
C19 C18 C17 111.3(5)
C20 C19 C24 118.3(6)
C20 C19 C18 121.2(6)
C24 C19 C18 120.5(6)
C19 C20 C21 121.3(8)
C22 C21 C20 119.5(8)
C23 C22 C21 119.7(7)
C22 C23 C24 120.6(9)
C23 C24 C19 120.5(8)
N5 C25 C26 111.1(5)
C27 C26 C25 109.8(5)
C32 C27 C28 119.1(7)
C32 C27 C26 121.2(6)
C28 C27 C26 119.6(6)
C27 C28 C29 120.2(7)
C30 C29 C28 120.3(8)
C29 C30 C31 119.5(7)
C32 C31 C30 120.3(7)
C31 C32 C27 120.5(7)
N6 C33 C34 111.3(4)
C35 C34 C33 112.6(5)
C40 C35 C36 118.6(7)
C40 C35 C34 121.0(7)
C36 C35 C34 120.4(6)
C37 C36 C35 119.6(9)
C38 C37 C36 122.1(10)
C37 C38 C39 118.6(9)
C38 C39 C40 120.5(10)
C35 C40 C39 120.4(9)

loop_
_geom_bond_atom_site_label_1
_geom_bond_atom_site_label_2
_geom_bond_distance
P1 O2 1.499(4)
P1 O3 1.511(4)
P1 O1 1.584(3)
P1 C1 1.845(5)
P2 O6 1.525(3)
P2 O5 1.527(4)
P2 O4 1.531(4)
P2 C1 1.870(5)
P3 O9 1.502(4)
P3 O10 1.514(4)
P3 O8 1.583(4)
P3 C5 1.850(5)
P4 O11 1.525(4)
P4 O13 1.527(4)
P4 O12 1.531(4)
P4 C5 1.868(5)
O7 C1 1.451(6)
O14 C5 1.447(6)
N1 C4 1.499(7)
N2 C8 1.495(7)
N3 C9 1.480(7)
N4 C17 1.504(6)
N5 C25 1.487(7)
N6 C33 1.489(7)
C1 C2 1.523(7)
C2 C3 1.533(7)
C3 C4 1.516(7)
C5 C6 1.525(7)
C6 C7 1.537(7)
C7 C8 1.500(7)
C9 C10 1.515(7)
C10 C11 1.514(8)
C11 C12 1.391(11)
C11 C16 1.399(10)
C12 C13 1.371(12)
C13 C14 1.376(14)
C14 C15 1.370(13)
C15 C16 1.385(10)
C17 C18 1.523(7)
C18 C19 1.509(8)
C19 C20 1.374(10)
C19 C24 1.395(10)
C20 C21 1.397(11)
C21 C22 1.380(15)
C22 C23 1.374(15)
C23 C24 1.385(12)
C25 C26 1.525(8)
C26 C27 1.513(9)
C27 C32 1.388(11)
C27 C28 1.392(10)
C28 C29 1.395(11)
C29 C30 1.376(13)
C30 C31 1.393(12)
C31 C32 1.381(10)
C33 C34 1.518(7)
C34 C35 1.516(8)
C35 C40 1.383(11)
C35 C36 1.392(10)
C36 C37 1.379(13)
C37 C38 1.357(19)
C38 C39 1.379(18)
C39 C40 1.388(13)

loop_
_geom_hbond_atom_site_label_D
_geom_hbond_atom_site_label_H
_geom_hbond_atom_site_label_A
_geom_hbond_distance_DH
_geom_hbond_distance_HA
_geom_hbond_distance_DA
_geom_hbond_angle_DHA
_geom_hbond_site_symmetry_A
N1 H1N O18 0.91(3) 1.94(4) 2.789(6) 156(6) .
N1 H2N O13 0.90(3) 1.94(3) 2.827(5) 168(6) 2_665
N1 H2N O16 0.90(3) 2.65(6) 3.187(6) 119(5) 2_665
N1 H3N O16 0.90(3) 1.86(3) 2.762(6) 176(6) 1_455
N2 H4N O15 0.91(3) 1.89(3) 2.788(6) 168(6) 1_665
N2 H5N O17 0.90(3) 1.87(3) 2.777(6) 177(6) 1_655
N2 H6N O6 0.91(3) 1.93(3) 2.834(5) 170(6) 2_765
N3 H7N O3 0.92(3) 2.00(4) 2.878(6) 160(6) .
N3 H8N O9 0.91(3) 2.03(5) 2.775(6) 138(6) 1_445
N3 H8N O14 0.91(3) 2.36(5) 3.068(6) 135(6) 1_445
N3 H9N O4 0.91(3) 1.85(4) 2.733(6) 164(7) 1_455
N4 H10N O10 0.91(3) 1.99(4) 2.830(6) 153(6) .
N4 H11N O5 0.91(3) 1.95(4) 2.825(6) 161(6) .
N4 H12N O2 0.91(3) 1.86(3) 2.761(6) 172(7) 1_655
N5 H13N O10 0.91(3) 1.98(3) 2.879(6) 171(6) 1_455
N5 H14N O2 0.91(3) 1.96(5) 2.771(6) 147(6) .
N5 H14N O7 0.91(3) 2.42(6) 3.078(6) 129(6) .
N5 H15N O11 0.92(3) 1.82(3) 2.735(6) 176(6) .
N6 H16N O3 0.90(3) 1.98(4) 2.830(6) 158(6) 1_565
N6 H17N O12 0.91(3) 1.94(3) 2.824(6) 164(6) .
N6 H18N O9 0.90(3) 1.86(3) 2.759(6) 171(7) 1_455
O1 H1C O4 0.85(3) 1.81(4) 2.563(5) 146(6) .
O7 H7C O13 0.84(3) 2.10(4) 2.890(5) 155(6) .
O8 H8C O11 0.86(3) 1.77(4) 2.563(5) 151(6) .
O14 H14C O6 0.84(3) 2.12(4) 2.904(5) 155(6) 1_565
O15 H15C O5 0.87(3) 1.86(3) 2.723(5) 170(7) 1_455
O15 H15D O3 0.87(3) 1.95(3) 2.804(5) 171(7) .
O16 H16C O13 0.90(3) 1.89(5) 2.709(5) 150(7) .
O16 H16D O5 0.89(3) 1.85(3) 2.738(5) 174(7) .
O17 H17C O12 0.83(5) 1.96(6) 2.734(5) 155(7) .
O17 H17D O6 0.82(5) 1.93(5) 2.700(5) 157(8) 1_565
O18 H18C O12 0.87(3) 1.86(3) 2.729(5) 171(7) .
O18 H18D O10 0.85(3) 1.96(3) 2.794(5) 167(6) 1_455

loop_
_twin_individual_id
_twin_individual_mass_fraction_refined
_oxdiff_twin_reflns_isolated
_oxdiff_twin_reflns_overlapped
_twin_individual_twin_lattice_type
_twin_individual_twin_matrix_11
_twin_individual_twin_matrix_12
_twin_individual_twin_matrix_13
_twin_individual_twin_matrix_21
_twin_individual_twin_matrix_22
_twin_individual_twin_matrix_23
_twin_individual_twin_matrix_31
_twin_individual_twin_matrix_32
_twin_individual_twin_matrix_33
1 0.2942 5892 21829 ref 1.0000 0.0000 0.0000 0.0000 1.0000 0.0000 0.0000 0.0000 1.0000
2 0.3161 6515 22104 nmt -0.7702 -0.4593 -0.0001 0.8853 -0.7703 0.0000 -0.0114 -0.9552 0.9998
3 0.2373 6273 22311 nmt -0.7703 0.4592 0.0001 0.8855 0.7707 -0.0001 0.4820 0.9562 -1.0005
4 0.1524 5915 21775 nmt 0.9997 0.0002 -0.0000 0.0004 -1.0003 -0.0001 0.4941 -0.0007 -1.0008
